data_7054047
loop_
_publ_author_name
'Schlamp, Stephan'
'Dankhoff, Katja'
'Weber, Birgit'

_publ_section_title
;
 Amphiphilic iron(ii) complexes with short alkyl chains -- crystal packing
 and spin transition properties
;
_journal_issue 5
_journal_name_full 'New Journal of Chemistry'
_journal_page_first 1965
_journal_paper_doi 10.1039/c3nj00991b
_journal_volume 38
_journal_year 2014
_chemical_formula_moiety 'C41 H60 Fe N4 O8'
_chemical_formula_sum 'C41 H60 Fe N4 O8'
_chemical_formula_weight 792.78
_chemical_name_systematic
; 
 ? 
;
_space_group_IT_number 2
_symmetry_cell_setting triclinic
_symmetry_space_group_name_Hall '-P 1'
_symmetry_space_group_name_H-M 'P -1'
_atom_sites_solution_hydrogens geom
_atom_sites_solution_primary direct
_atom_sites_solution_secondary difmap
_audit_creation_method SHELXL-97
_cell_angle_alpha 95.394(5)
_cell_angle_beta 102.327(5)
_cell_angle_gamma 106.231(5)
_cell_formula_units_Z 2
_cell_length_a 11.9872(7)
_cell_length_b 12.5380(8)
_cell_length_c 14.6613(10)
_cell_measurement_reflns_used 24231
_cell_measurement_temperature 133(2)
_cell_measurement_theta_max 24.6
_cell_measurement_theta_min 1.4
_cell_volume 2039.0(2)
_computing_cell_refinement X-AREA-STOE
_computing_data_collection X-AREA-STOE
_computing_data_reduction X-AREA-STOE
_computing_molecular_graphics ORTEP
_computing_publication_material PLATON
_computing_structure_refinement 'SHELXL-97 (Sheldrick, 1997)'
_computing_structure_solution 'SHELXS-97 (Sheldrick, 1990)'
_diffrn_ambient_temperature 133(2)
_diffrn_measured_fraction_theta_full 0.991
_diffrn_measured_fraction_theta_max 0.991
_diffrn_measurement_device_type STOE-IPDSII
_diffrn_measurement_method Omega-Scan
_diffrn_radiation_monochromator graphite
_diffrn_radiation_source 'fine-focus sealed tube'
_diffrn_radiation_type MoK\a
_diffrn_radiation_wavelength 0.71069
_diffrn_reflns_av_R_equivalents 0.1417
_diffrn_reflns_av_sigmaI/netI 0.1438
_diffrn_reflns_limit_h_max 13
_diffrn_reflns_limit_h_min -13
_diffrn_reflns_limit_k_max 14
_diffrn_reflns_limit_k_min -14
_diffrn_reflns_limit_l_max 17
_diffrn_reflns_limit_l_min -17
_diffrn_reflns_number 24231
_diffrn_reflns_theta_full 24.63
_diffrn_reflns_theta_max 24.63
_diffrn_reflns_theta_min 1.44
_exptl_absorpt_coefficient_mu 0.425
_exptl_absorpt_correction_type none
_exptl_crystal_colour black
_exptl_crystal_density_diffrn 1.291
_exptl_crystal_density_method 'not measured'
_exptl_crystal_description needle
_exptl_crystal_F_000 848
_exptl_crystal_size_max 0.29
_exptl_crystal_size_mid 0.12
_exptl_crystal_size_min 0.11
_refine_diff_density_max 0.696
_refine_diff_density_min -0.257
_refine_diff_density_rms 0.077
_refine_ls_extinction_method none
_refine_ls_goodness_of_fit_ref 0.877
_refine_ls_hydrogen_treatment constr
_refine_ls_matrix_type full
_refine_ls_number_parameters 495
_refine_ls_number_reflns 6827
_refine_ls_number_restraints 0
_refine_ls_restrained_S_all 0.877
_refine_ls_R_factor_all 0.1335
_refine_ls_R_factor_gt 0.0632
_refine_ls_shift/su_max 0.000
_refine_ls_shift/su_mean 0.000
_refine_ls_structure_factor_coef Fsqd
_refine_ls_weighting_details 'calc w=1/[\s^2^(Fo^2^)+(0.0495P)^2^+0.0000P] where P=(Fo^2^+2Fc^2^)/3'
_refine_ls_weighting_scheme calc
_refine_ls_wR_factor_gt 0.1177
_refine_ls_wR_factor_ref 0.1380
_reflns_number_gt 3594
_reflns_number_total 6827
_reflns_threshold_expression >2sigma(I)
_cod_data_source_file c3nj00991b.txt
_cod_data_source_block j31
_cod_original_sg_symbol_H-M P-1
_cod_database_code 7054047

loop_
_symmetry_equiv_pos_as_xyz
'x, y, z'
'-x, -y, -z'

loop_
_atom_site_label
_atom_site_type_symbol
_atom_site_fract_x
_atom_site_fract_y
_atom_site_fract_z
_atom_site_U_iso_or_equiv
_atom_site_adp_type
_atom_site_occupancy
_atom_site_symmetry_multiplicity
_atom_site_calc_flag
_atom_site_refinement_flags
C1 C 0.0988(4) 0.4434(4) 0.2366(4) 0.0394(12) Uani 1 1 d .
C2 C 0.0738(4) 0.5086(4) 0.3082(3) 0.0370(12) Uani 1 1 d .
C3 C 0.1364(4) 0.5273(4) 0.4055(4) 0.0398(12) Uani 1 1 d .
H3 H 0.1210 0.5816 0.4468 0.048 Uiso 1 1 calc R
C4 C 0.2745(4) 0.5095(3) 0.5412(3) 0.0328(11) Uani 1 1 d .
C5 C 0.3221(4) 0.6185(4) 0.6970(3) 0.0324(11) Uani 1 1 d .
C6 C 0.4181(4) 0.5722(4) 0.7274(3) 0.0328(11) Uani 1 1 d .
C7 C 0.4362(4) 0.4946(4) 0.6637(3) 0.0355(12) Uani 1 1 d .
H7 H 0.4989 0.4629 0.6840 0.043 Uiso 1 1 calc R
C8 C 0.3665(4) 0.4607(4) 0.5712(3) 0.0350(12) Uani 1 1 d .
C9 C 0.4675(4) 0.3371(4) 0.5206(3) 0.0338(11) Uani 1 1 d .
H9 H 0.5228 0.3650 0.5808 0.041 Uiso 1 1 calc R
C10 C 0.4908(4) 0.2541(4) 0.4609(3) 0.0350(11) Uani 1 1 d .
C11 C 0.4237(4) 0.2126(4) 0.3654(3) 0.0355(12) Uani 1 1 d .
C12 C 0.5926(4) 0.2132(4) 0.4998(4) 0.0356(12) Uani 1 1 d .
C13 C 0.7228(5) 0.1956(5) 0.6377(4) 0.0564(15) Uani 1 1 d .
H13A H 0.6971 0.1132 0.6235 0.085 Uiso 1 1 calc R
H13B H 0.7456 0.2198 0.7064 0.085 Uiso 1 1 calc R
H13C H 0.7918 0.2264 0.6118 0.085 Uiso 1 1 calc R
C14 C 0.4479(5) 0.1260(4) 0.3018(3) 0.0425(13) Uani 1 1 d .
H14A H 0.3767 0.0907 0.2493 0.064 Uiso 1 1 calc R
H14B H 0.4667 0.0684 0.3376 0.064 Uiso 1 1 calc R
H14C H 0.5161 0.1620 0.2767 0.064 Uiso 1 1 calc R
C15 C -0.0148(4) 0.5709(4) 0.2911(4) 0.0379(12) Uani 1 1 d .
C16 C -0.1944(4) 0.5793(4) 0.1915(4) 0.0465(13) Uani 1 1 d .
H16A H -0.2234 0.5878 0.2486 0.070 Uiso 1 1 calc R
H16B H -0.2607 0.5317 0.1395 0.070 Uiso 1 1 calc R
H16C H -0.1632 0.6535 0.1742 0.070 Uiso 1 1 calc R
C17 C 0.0517(5) 0.4412(4) 0.1329(4) 0.0488(14) Uani 1 1 d .
H17A H 0.1051 0.4190 0.0981 0.073 Uiso 1 1 calc R
H17B H 0.0483 0.5162 0.1220 0.073 Uiso 1 1 calc R
H17C H -0.0289 0.3869 0.1109 0.073 Uiso 1 1 calc R
C18 C 0.0265(4) 0.2125(4) 0.4394(4) 0.0393(12) Uani 1 1 d .
H18 H 0.0421 0.2826 0.4784 0.047 Uiso 1 1 calc R
C19 C -0.0688(4) 0.1238(4) 0.4458(3) 0.0399(12) Uani 1 1 d .
H19 H -0.1173 0.1343 0.4872 0.048 Uiso 1 1 calc R
C41 C 0.2546(4) 0.5866(4) 0.6060(3) 0.0352(12) Uani 1 1 d .
H41 H 0.1917 0.6179 0.5859 0.042 Uiso 1 1 calc R
C20 C -0.0940(4) 0.0175(4) 0.3907(4) 0.0385(12) Uani 1 1 d .
C21 C -0.0192(4) 0.0124(4) 0.3305(4) 0.0451(13) Uani 1 1 d .
H21 H -0.0316 -0.0566 0.2910 0.054 Uiso 1 1 calc R
C22 C 0.0721(4) 0.1059(4) 0.3275(4) 0.0416(13) Uani 1 1 d .
H22 H 0.1196 0.0993 0.2843 0.050 Uiso 1 1 calc R
C23 C -0.2670(5) -0.0653(4) 0.4530(4) 0.0530(15) Uani 1 1 d .
H23A H -0.2241 -0.0506 0.5200 0.080 Uiso 1 1 calc R
H23B H -0.3326 -0.1363 0.4397 0.080 Uiso 1 1 calc R
H23C H -0.2998 -0.0037 0.4386 0.080 Uiso 1 1 calc R
C24 C -0.2016(5) -0.1830(4) 0.3422(4) 0.0524(15) Uani 1 1 d .
H24A H -0.2318 -0.1831 0.2745 0.079 Uiso 1 1 calc R
H24B H -0.2594 -0.2411 0.3634 0.079 Uiso 1 1 calc R
H24C H -0.1245 -0.1985 0.3529 0.079 Uiso 1 1 calc R
C25 C 0.2223(4) 0.7497(4) 0.7363(3) 0.0393(12) Uani 1 1 d .
H25A H 0.1414 0.6949 0.7101 0.047 Uiso 1 1 calc R
H25B H 0.2436 0.7949 0.6872 0.047 Uiso 1 1 calc R
C26 C 0.2240(4) 0.8249(4) 0.8230(4) 0.0431(13) Uani 1 1 d .
H26A H 0.2019 0.7778 0.8708 0.052 Uiso 1 1 calc R
H26B H 0.1624 0.8631 0.8060 0.052 Uiso 1 1 calc R
C27 C 0.3455(5) 0.9140(4) 0.8671(4) 0.0451(13) Uani 1 1 d .
H27A H 0.3489 0.9406 0.9337 0.054 Uiso 1 1 calc R
H27B H 0.4096 0.8785 0.8676 0.054 Uiso 1 1 calc R
C28 C 0.3711(5) 1.0153(4) 0.8167(4) 0.0457(13) Uani 1 1 d .
H28A H 0.3093 1.0533 0.8184 0.055 Uiso 1 1 calc R
H28B H 0.3655 0.9892 0.7495 0.055 Uiso 1 1 calc R
C29 C 0.4955(5) 1.0999(4) 0.8615(4) 0.0455(13) Uani 1 1 d .
H29A H 0.5571 1.0629 0.8553 0.055 Uiso 1 1 calc R
H29B H 0.5031 1.1207 0.9298 0.055 Uiso 1 1 calc R
C30 C 0.5216(5) 1.2079(4) 0.8176(4) 0.0505(14) Uani 1 1 d .
H30A H 0.4625 1.2470 0.8264 0.061 Uiso 1 1 calc R
H30B H 0.5109 1.1873 0.7488 0.061 Uiso 1 1 calc R
C31 C 0.6487(5) 1.2895(4) 0.8607(4) 0.0525(15) Uani 1 1 d .
H31A H 0.7078 1.2499 0.8532 0.063 Uiso 1 1 calc R
H31B H 0.6618 1.3531 0.8249 0.063 Uiso 1 1 calc R
C32 C 0.6717(5) 1.3359(4) 0.9647(4) 0.0550(15) Uani 1 1 d .
H32A H 0.6124 1.3737 0.9730 0.082 Uiso 1 1 calc R
H32B H 0.7526 1.3899 0.9868 0.082 Uiso 1 1 calc R
H32C H 0.6650 1.2740 1.0013 0.082 Uiso 1 1 calc R
C33 C 0.5834(4) 0.5719(4) 0.8512(3) 0.0397(12) Uani 1 1 d .
H33A H 0.6432 0.5990 0.8145 0.048 Uiso 1 1 calc R
H33B H 0.5601 0.4886 0.8423 0.048 Uiso 1 1 calc R
C34 C 0.6361(4) 0.6204(4) 0.9545(3) 0.0410(12) Uani 1 1 d .
H34A H 0.7107 0.6007 0.9763 0.049 Uiso 1 1 calc R
H34B H 0.5789 0.5843 0.9905 0.049 Uiso 1 1 calc R
C35 C 0.6648(4) 0.7473(4) 0.9781(3) 0.0410(12) Uani 1 1 d .
H35A H 0.6977 0.7704 1.0474 0.049 Uiso 1 1 calc R
H35B H 0.5892 0.7666 0.9609 0.049 Uiso 1 1 calc R
C36 C 0.7539(5) 0.8150(4) 0.9287(4) 0.0434(13) Uani 1 1 d .
H36A H 0.8286 0.7938 0.9432 0.052 Uiso 1 1 calc R
H36B H 0.7196 0.7963 0.8594 0.052 Uiso 1 1 calc R
C37 C 0.7836(4) 0.9407(4) 0.9597(4) 0.0438(13) Uani 1 1 d .
H37A H 0.8216 0.9590 1.0285 0.053 Uiso 1 1 calc R
H37B H 0.7077 0.9601 0.9491 0.053 Uiso 1 1 calc R
C38 C 0.8666(4) 1.0142(4) 0.9088(4) 0.0431(12) Uani 1 1 d .
H38A H 0.9405 0.9918 0.9154 0.052 Uiso 1 1 calc R
H38B H 0.8263 1.0008 0.8405 0.052 Uiso 1 1 calc R
C39 C 0.9011(5) 1.1395(4) 0.9471(4) 0.0490(14) Uani 1 1 d .
H39A H 0.9478 1.1541 1.0138 0.059 Uiso 1 1 calc R
H39B H 0.8271 1.1606 0.9457 0.059 Uiso 1 1 calc R
C40 C 0.9751(5) 1.2132(4) 0.8903(4) 0.0572(15) Uani 1 1 d .
H40A H 1.0499 1.1947 0.8933 0.086 Uiso 1 1 calc R
H40B H 0.9939 1.2927 0.9170 0.086 Uiso 1 1 calc R
H40C H 0.9290 1.1996 0.8242 0.086 Uiso 1 1 calc R
N1 N 0.2129(3) 0.4772(3) 0.4439(3) 0.0358(10) Uani 1 1 d .
N2 N 0.3789(3) 0.3790(3) 0.5020(3) 0.0355(10) Uani 1 1 d .
N3 N 0.0981(3) 0.2063(3) 0.3821(3) 0.0369(10) Uani 1 1 d .
N4 N -0.1852(4) -0.0729(3) 0.3953(3) 0.0445(11) Uani 1 1 d .
O1 O 0.1700(3) 0.3848(3) 0.2548(2) 0.0462(9) Uani 1 1 d .
O2 O 0.3342(3) 0.2445(2) 0.3284(2) 0.0404(8) Uani 1 1 d .
O3 O 0.6254(3) 0.2360(3) 0.5956(3) 0.0495(9) Uani 1 1 d .
O4 O 0.6426(3) 0.1643(3) 0.4555(3) 0.0492(9) Uani 1 1 d .
O5 O -0.1005(3) 0.5278(3) 0.2095(2) 0.0446(9) Uani 1 1 d .
O6 O -0.0158(3) 0.6499(3) 0.3452(3) 0.0488(9) Uani 1 1 d .
O7 O 0.3086(3) 0.6919(2) 0.7646(2) 0.0391(8) Uani 1 1 d .
O8 O 0.4796(3) 0.6078(2) 0.8192(2) 0.0388(8) Uani 1 1 d .
Fe1 Fe 0.24727(6) 0.34229(6) 0.37510(5) 0.0359(2) Uani 1 1 d .

loop_
_atom_site_aniso_label
_atom_site_aniso_U_11
_atom_site_aniso_U_22
_atom_site_aniso_U_33
_atom_site_aniso_U_23
_atom_site_aniso_U_13
_atom_site_aniso_U_12
C1 0.032(3) 0.033(3) 0.050(3) 0.006(2) 0.011(2) 0.005(2)
C2 0.035(3) 0.033(3) 0.041(3) 0.005(2) 0.010(2) 0.009(2)
C3 0.041(3) 0.030(2) 0.050(3) 0.002(2) 0.013(2) 0.013(2)
C4 0.036(3) 0.025(2) 0.034(3) 0.002(2) 0.006(2) 0.005(2)
C5 0.031(3) 0.027(2) 0.038(3) 0.003(2) 0.013(2) 0.006(2)
C6 0.034(3) 0.027(2) 0.035(3) 0.005(2) 0.009(2) 0.004(2)
C7 0.030(3) 0.029(2) 0.045(3) 0.009(2) 0.006(2) 0.008(2)
C8 0.031(3) 0.027(2) 0.044(3) 0.002(2) 0.011(2) 0.004(2)
C9 0.030(3) 0.029(2) 0.039(3) 0.004(2) 0.010(2) 0.004(2)
C10 0.035(3) 0.027(2) 0.046(3) 0.003(2) 0.015(2) 0.009(2)
C11 0.030(3) 0.031(3) 0.045(3) 0.007(2) 0.013(2) 0.006(2)
C12 0.036(3) 0.030(3) 0.043(3) 0.003(2) 0.016(2) 0.010(2)
C13 0.057(4) 0.068(4) 0.051(4) 0.012(3) 0.005(3) 0.035(3)
C14 0.043(3) 0.035(3) 0.046(3) -0.002(2) 0.013(3) 0.011(2)
C15 0.038(3) 0.034(3) 0.039(3) 0.006(2) 0.007(2) 0.007(2)
C16 0.037(3) 0.050(3) 0.054(3) 0.016(3) 0.006(3) 0.017(2)
C17 0.047(3) 0.054(3) 0.046(3) 0.007(3) 0.007(3) 0.019(3)
C18 0.042(3) 0.031(3) 0.045(3) 0.005(2) 0.007(3) 0.015(2)
C19 0.042(3) 0.039(3) 0.043(3) 0.007(2) 0.015(2) 0.017(2)
C41 0.029(3) 0.029(2) 0.044(3) 0.007(2) 0.006(2) 0.006(2)
C20 0.033(3) 0.031(3) 0.053(3) 0.006(2) 0.013(2) 0.012(2)
C21 0.042(3) 0.031(3) 0.055(3) -0.002(2) 0.008(3) 0.005(2)
C22 0.036(3) 0.039(3) 0.049(3) 0.000(2) 0.017(2) 0.006(2)
C23 0.049(4) 0.038(3) 0.077(4) 0.013(3) 0.024(3) 0.013(3)
C24 0.040(3) 0.034(3) 0.076(4) 0.004(3) 0.009(3) 0.006(2)
C25 0.035(3) 0.035(3) 0.046(3) 0.004(2) 0.005(2) 0.014(2)
C26 0.038(3) 0.046(3) 0.049(3) 0.008(3) 0.011(2) 0.020(2)
C27 0.050(3) 0.041(3) 0.044(3) 0.002(2) 0.009(3) 0.018(2)
C28 0.049(3) 0.046(3) 0.043(3) 0.002(2) 0.004(3) 0.023(3)
C29 0.049(3) 0.040(3) 0.046(3) 0.002(2) 0.006(3) 0.019(3)
C30 0.051(4) 0.049(3) 0.056(4) 0.010(3) 0.010(3) 0.024(3)
C31 0.049(4) 0.046(3) 0.064(4) 0.007(3) 0.011(3) 0.020(3)
C32 0.055(4) 0.041(3) 0.063(4) 0.008(3) 0.004(3) 0.012(3)
C33 0.032(3) 0.034(3) 0.051(3) 0.007(2) 0.008(2) 0.010(2)
C34 0.036(3) 0.039(3) 0.047(3) 0.009(2) 0.008(2) 0.012(2)
C35 0.035(3) 0.048(3) 0.039(3) 0.006(2) 0.009(2) 0.013(2)
C36 0.043(3) 0.040(3) 0.045(3) 0.004(2) 0.010(2) 0.012(2)
C37 0.034(3) 0.046(3) 0.050(3) 0.004(3) 0.011(2) 0.011(2)
C38 0.036(3) 0.045(3) 0.046(3) 0.009(2) 0.006(2) 0.012(2)
C39 0.043(3) 0.044(3) 0.058(4) 0.008(3) 0.010(3) 0.011(2)
C40 0.060(4) 0.048(3) 0.065(4) 0.014(3) 0.015(3) 0.017(3)
N1 0.033(2) 0.029(2) 0.043(3) 0.0062(18) 0.0086(19) 0.0073(18)
N2 0.029(2) 0.025(2) 0.053(3) 0.0031(18) 0.0151(19) 0.0075(17)
N3 0.033(2) 0.035(2) 0.041(2) -0.0003(19) 0.010(2) 0.0100(18)
N4 0.041(3) 0.029(2) 0.065(3) 0.006(2) 0.016(2) 0.0113(19)
O1 0.050(2) 0.0413(19) 0.048(2) 0.0013(16) 0.0107(18) 0.0192(17)
O2 0.036(2) 0.0374(18) 0.045(2) 0.0022(16) 0.0096(16) 0.0080(16)
O3 0.041(2) 0.060(2) 0.049(2) 0.0046(18) 0.0066(17) 0.0246(18)
O4 0.052(2) 0.051(2) 0.054(2) 0.0094(18) 0.0175(19) 0.0272(19)
O5 0.039(2) 0.045(2) 0.047(2) 0.0064(17) 0.0053(17) 0.0140(16)
O6 0.044(2) 0.044(2) 0.054(2) -0.0020(18) 0.0027(18) 0.0178(17)
O7 0.036(2) 0.0379(18) 0.042(2) 0.0023(16) 0.0042(16) 0.0160(15)
O8 0.038(2) 0.0381(18) 0.039(2) -0.0005(15) 0.0059(16) 0.0135(15)
Fe1 0.0322(4) 0.0304(4) 0.0424(5) 0.0028(3) 0.0070(3) 0.0083(3)

loop_
_atom_type_symbol
_atom_type_description
_atom_type_scat_dispersion_real
_atom_type_scat_dispersion_imag
_atom_type_scat_source
C C 0.0033 0.0016 'International Tables Vol C Tables 4.2.6.8 and 6.1.1.4'
H H 0.0000 0.0000 'International Tables Vol C Tables 4.2.6.8 and 6.1.1.4'
N N 0.0061 0.0033 'International Tables Vol C Tables 4.2.6.8 and 6.1.1.4'
O O 0.0106 0.0060 'International Tables Vol C Tables 4.2.6.8 and 6.1.1.4'
Fe Fe 0.3463 0.8444 'International Tables Vol C Tables 4.2.6.8 and 6.1.1.4'

loop_
_geom_angle_atom_site_label_1
_geom_angle_atom_site_label_2
_geom_angle_atom_site_label_3
_geom_angle
O1 C1 C2 122.2(5)
O1 C1 C17 113.8(5)
C2 C1 C17 123.9(5)
C1 C2 C3 123.4(5)
C1 C2 C15 124.1(4)
C3 C2 C15 112.3(4)
N1 C3 C2 126.7(5)
N1 C3 H3 116.7
C2 C3 H3 116.7
C41 C4 C8 119.1(4)
C41 C4 N1 125.7(4)
C8 C4 N1 115.2(4)
O7 C5 C41 126.3(4)
O7 C5 C6 114.7(4)
C41 C5 C6 119.0(4)
O8 C6 C7 126.5(4)
O8 C6 C5 114.9(4)
C7 C6 C5 118.6(4)
C6 C7 C8 122.5(5)
C6 C7 H7 118.7
C8 C7 H7 118.7
C7 C8 C4 118.4(4)
C7 C8 N2 125.4(4)
C4 C8 N2 116.2(4)
N2 C9 C10 127.3(5)
N2 C9 H9 116.4
C10 C9 H9 116.4
C9 C10 C11 123.0(4)
C9 C10 C12 117.7(4)
C11 C10 C12 119.2(4)
O2 C11 C10 121.8(4)
O2 C11 C14 114.6(4)
C10 C11 C14 123.5(4)
O4 C12 O3 121.8(4)
O4 C12 C10 126.8(5)
O3 C12 C10 111.4(4)
O3 C13 H13A 109.5
O3 C13 H13B 109.5
H13A C13 H13B 109.5
O3 C13 H13C 109.5
H13A C13 H13C 109.5
H13B C13 H13C 109.5
C11 C14 H14A 109.5
C11 C14 H14B 109.5
H14A C14 H14B 109.5
C11 C14 H14C 109.5
H14A C14 H14C 109.5
H14B C14 H14C 109.5
O6 C15 O5 121.9(4)
O6 C15 C2 124.9(4)
O5 C15 C2 113.1(4)
O5 C16 H16A 109.5
O5 C16 H16B 109.5
H16A C16 H16B 109.5
O5 C16 H16C 109.5
H16A C16 H16C 109.5
H16B C16 H16C 109.5
C1 C17 H17A 109.5
C1 C17 H17B 109.5
H17A C17 H17B 109.5
C1 C17 H17C 109.5
H17A C17 H17C 109.5
H17B C17 H17C 109.5
N3 C18 C19 124.4(5)
N3 C18 H18 117.8
C19 C18 H18 117.8
C18 C19 C20 119.8(5)
C18 C19 H19 120.1
C20 C19 H19 120.1
C5 C41 C4 122.3(5)
C5 C41 H41 118.8
C4 C41 H41 118.8
N4 C20 C21 122.4(4)
N4 C20 C19 122.3(5)
C21 C20 C19 115.2(4)
C22 C21 C20 120.8(5)
C22 C21 H21 119.6
C20 C21 H21 119.6
N3 C22 C21 123.8(5)
N3 C22 H22 118.1
C21 C22 H22 118.1
N4 C23 H23A 109.5
N4 C23 H23B 109.5
H23A C23 H23B 109.5
N4 C23 H23C 109.5
H23A C23 H23C 109.5
H23B C23 H23C 109.5
N4 C24 H24A 109.5
N4 C24 H24B 109.5
H24A C24 H24B 109.5
N4 C24 H24C 109.5
H24A C24 H24C 109.5
H24B C24 H24C 109.5
O7 C25 C26 107.2(4)
O7 C25 H25A 110.3
C26 C25 H25A 110.3
O7 C25 H25B 110.3
C26 C25 H25B 110.3
H25A C25 H25B 108.5
C25 C26 C27 113.8(4)
C25 C26 H26A 108.8
C27 C26 H26A 108.8
C25 C26 H26B 108.8
C27 C26 H26B 108.8
H26A C26 H26B 107.7
C28 C27 C26 114.5(4)
C28 C27 H27A 108.6
C26 C27 H27A 108.6
C28 C27 H27B 108.6
C26 C27 H27B 108.6
H27A C27 H27B 107.6
C27 C28 C29 112.4(4)
C27 C28 H28A 109.1
C29 C28 H28A 109.1
C27 C28 H28B 109.1
C29 C28 H28B 109.1
H28A C28 H28B 107.9
C28 C29 C30 114.3(4)
C28 C29 H29A 108.7
C30 C29 H29A 108.7
C28 C29 H29B 108.7
C30 C29 H29B 108.7
H29A C29 H29B 107.6
C29 C30 C31 113.4(4)
C29 C30 H30A 108.9
C31 C30 H30A 108.9
C29 C30 H30B 108.9
C31 C30 H30B 108.9
H30A C30 H30B 107.7
C32 C31 C30 113.7(5)
C32 C31 H31A 108.8
C30 C31 H31A 108.8
C32 C31 H31B 108.8
C30 C31 H31B 108.8
H31A C31 H31B 107.7
C31 C32 H32A 109.5
C31 C32 H32B 109.5
H32A C32 H32B 109.5
C31 C32 H32C 109.5
H32A C32 H32C 109.5
H32B C32 H32C 109.5
O8 C33 C34 107.7(4)
O8 C33 H33A 110.2
C34 C33 H33A 110.2
O8 C33 H33B 110.2
C34 C33 H33B 110.2
H33A C33 H33B 108.5
C33 C34 C35 115.0(4)
C33 C34 H34A 108.5
C35 C34 H34A 108.5
C33 C34 H34B 108.5
C35 C34 H34B 108.5
H34A C34 H34B 107.5
C34 C35 C36 114.6(4)
C34 C35 H35A 108.6
C36 C35 H35A 108.6
C34 C35 H35B 108.6
C36 C35 H35B 108.6
H35A C35 H35B 107.6
C37 C36 C35 111.7(4)
C37 C36 H36A 109.3
C35 C36 H36A 109.3
C37 C36 H36B 109.3
C35 C36 H36B 109.3
H36A C36 H36B 107.9
C36 C37 C38 114.7(4)
C36 C37 H37A 108.6
C38 C37 H37A 108.6
C36 C37 H37B 108.6
C38 C37 H37B 108.6
H37A C37 H37B 107.6
C39 C38 C37 112.9(4)
C39 C38 H38A 109.0
C37 C38 H38A 109.0
C39 C38 H38B 109.0
C37 C38 H38B 109.0
H38A C38 H38B 107.8
C38 C39 C40 112.6(5)
C38 C39 H39A 109.1
C40 C39 H39A 109.1
C38 C39 H39B 109.1
C40 C39 H39B 109.1
H39A C39 H39B 107.8
C39 C40 H40A 109.5
C39 C40 H40B 109.5
H40A C40 H40B 109.5
C39 C40 H40C 109.5
H40A C40 H40C 109.5
H40B C40 H40C 109.5
C3 N1 C4 120.5(4)
C3 N1 Fe1 125.0(3)
C4 N1 Fe1 114.4(3)
C9 N2 C8 120.4(4)
C9 N2 Fe1 126.2(3)
C8 N2 Fe1 113.4(3)
C18 N3 C22 115.9(4)
C18 N3 Fe1 124.1(3)
C22 N3 Fe1 120.0(3)
C20 N4 C23 122.1(4)
C20 N4 C24 120.0(4)
C23 N4 C24 117.9(4)
C1 O1 Fe1 132.7(3)
C11 O2 Fe1 135.1(3)
C12 O3 C13 113.9(4)
C15 O5 C16 116.1(4)
C5 O7 C25 117.4(4)
C6 O8 C33 117.2(4)
O2 Fe1 O1 101.62(14)
O2 Fe1 N1 161.34(14)
O1 Fe1 N1 86.14(14)
O2 Fe1 N2 86.19(14)
O1 Fe1 N2 151.55(14)
N1 Fe1 N2 79.36(15)
O2 Fe1 N3 94.64(14)
O1 Fe1 N3 97.41(14)
N1 Fe1 N3 101.22(15)
N2 Fe1 N3 109.30(15)

loop_
_geom_bond_atom_site_label_1
_geom_bond_atom_site_label_2
_geom_bond_distance
C1 O1 1.276(6)
C1 C2 1.404(7)
C1 C17 1.499(7)
C2 C3 1.426(7)
C2 C15 1.479(7)
C3 N1 1.312(6)
C3 H3 0.9500
C4 C41 1.395(6)
C4 C8 1.415(6)
C4 N1 1.421(6)
C5 O7 1.354(5)
C5 C41 1.361(6)
C5 C6 1.436(6)
C6 O8 1.354(5)
C6 C7 1.378(6)
C7 C8 1.388(6)
C7 H7 0.9500
C8 N2 1.434(6)
C9 N2 1.302(6)
C9 C10 1.422(6)
C9 H9 0.9500
C10 C11 1.424(7)
C10 C12 1.478(7)
C11 O2 1.280(5)
C11 C14 1.495(6)
C12 O4 1.207(5)
C12 O3 1.354(6)
C13 O3 1.442(6)
C13 H13A 0.9800
C13 H13B 0.9800
C13 H13C 0.9800
C14 H14A 0.9800
C14 H14B 0.9800
C14 H14C 0.9800
C15 O6 1.213(5)
C15 O5 1.350(5)
C16 O5 1.437(6)
C16 H16A 0.9800
C16 H16B 0.9800
C16 H16C 0.9800
C17 H17A 0.9800
C17 H17B 0.9800
C17 H17C 0.9800
C18 N3 1.335(6)
C18 C19 1.380(7)
C18 H18 0.9500
C19 C20 1.409(6)
C19 H19 0.9500
C41 H41 0.9500
C20 N4 1.356(6)
C20 C21 1.395(7)
C21 C22 1.374(6)
C21 H21 0.9500
C22 N3 1.344(6)
C22 H22 0.9500
C23 N4 1.441(7)
C23 H23A 0.9800
C23 H23B 0.9800
C23 H23C 0.9800
C24 N4 1.459(6)
C24 H24A 0.9800
C24 H24B 0.9800
C24 H24C 0.9800
C25 O7 1.435(5)
C25 C26 1.502(7)
C25 H25A 0.9900
C25 H25B 0.9900
C26 C27 1.530(7)
C26 H26A 0.9900
C26 H26B 0.9900
C27 C28 1.519(7)
C27 H27A 0.9900
C27 H27B 0.9900
C28 C29 1.532(7)
C28 H28A 0.9900
C28 H28B 0.9900
C29 C30 1.535(7)
C29 H29A 0.9900
C29 H29B 0.9900
C30 C31 1.537(7)
C30 H30A 0.9900
C30 H30B 0.9900
C31 C32 1.518(7)
C31 H31A 0.9900
C31 H31B 0.9900
C32 H32A 0.9800
C32 H32B 0.9800
C32 H32C 0.9800
C33 O8 1.441(5)
C33 C34 1.506(6)
C33 H33A 0.9900
C33 H33B 0.9900
C34 C35 1.520(6)
C34 H34A 0.9900
C34 H34B 0.9900
C35 C36 1.525(7)
C35 H35A 0.9900
C35 H35B 0.9900
C36 C37 1.516(6)
C36 H36A 0.9900
C36 H36B 0.9900
C37 C38 1.526(7)
C37 H37A 0.9900
C37 H37B 0.9900
C38 C39 1.525(7)
C38 H38A 0.9900
C38 H38B 0.9900
C39 C40 1.528(7)
C39 H39A 0.9900
C39 H39B 0.9900
C40 H40A 0.9800
C40 H40B 0.9800
C40 H40C 0.9800
N1 Fe1 2.072(4)
N2 Fe1 2.085(4)
N3 Fe1 2.127(4)
O1 Fe1 2.002(3)
O2 Fe1 1.980(3)

loop_
_geom_torsion_atom_site_label_1
_geom_torsion_atom_site_label_2
_geom_torsion_atom_site_label_3
_geom_torsion_atom_site_label_4
_geom_torsion
O1 C1 C2 C3 8.6(7)
C17 C1 C2 C3 -167.5(5)
O1 C1 C2 C15 -175.2(4)
C17 C1 C2 C15 8.7(7)
C1 C2 C3 N1 -9.2(8)
C15 C2 C3 N1 174.2(4)
O7 C5 C6 O8 0.7(6)
C41 C5 C6 O8 -179.3(4)
O7 C5 C6 C7 178.3(4)
C41 C5 C6 C7 -1.7(6)
O8 C6 C7 C8 178.2(4)
C5 C6 C7 C8 1.0(7)
C6 C7 C8 C4 1.0(7)
C6 C7 C8 N2 -178.8(4)
C41 C4 C8 C7 -2.1(6)
N1 C4 C8 C7 175.4(4)
C41 C4 C8 N2 177.7(4)
N1 C4 C8 N2 -4.8(6)
N2 C9 C10 C11 6.6(7)
N2 C9 C10 C12 -175.8(4)
C9 C10 C11 O2 -3.0(7)
C12 C10 C11 O2 179.4(4)
C9 C10 C11 C14 179.6(4)
C12 C10 C11 C14 2.0(7)
C9 C10 C12 O4 -161.9(5)
C11 C10 C12 O4 15.8(7)
C9 C10 C12 O3 18.9(6)
C11 C10 C12 O3 -163.4(4)
C1 C2 C15 O6 -159.0(5)
C3 C2 C15 O6 17.6(7)
C1 C2 C15 O5 24.0(6)
C3 C2 C15 O5 -159.4(4)
N3 C18 C19 C20 1.2(7)
O7 C5 C41 C4 -179.5(4)
C6 C5 C41 C4 0.6(7)
C8 C4 C41 C5 1.3(7)
N1 C4 C41 C5 -175.9(4)
C18 C19 C20 N4 178.9(4)
C18 C19 C20 C21 -1.7(7)
N4 C20 C21 C22 179.8(5)
C19 C20 C21 C22 0.4(7)
C20 C21 C22 N3 1.6(8)
O7 C25 C26 C27 61.2(5)
C25 C26 C27 C28 78.7(6)
C26 C27 C28 C29 -177.9(4)
C27 C28 C29 C30 -175.5(4)
C28 C29 C30 C31 -177.5(5)
C29 C30 C31 C32 -64.1(6)
O8 C33 C34 C35 -54.4(5)
C33 C34 C35 C36 -59.1(6)
C34 C35 C36 C37 -176.9(4)
C35 C36 C37 C38 -176.6(4)
C36 C37 C38 C39 -175.9(4)
C37 C38 C39 C40 -175.0(4)
C2 C3 N1 C4 176.0(4)
C2 C3 N1 Fe1 -8.0(7)
C41 C4 N1 C3 5.7(7)
C8 C4 N1 C3 -171.6(4)
C41 C4 N1 Fe1 -170.6(4)
C8 C4 N1 Fe1 12.1(5)
C10 C9 N2 C8 178.5(4)
C10 C9 N2 Fe1 -3.1(7)
C7 C8 N2 C9 -6.3(7)
C4 C8 N2 C9 174.0(4)
C7 C8 N2 Fe1 175.1(4)
C4 C8 N2 Fe1 -4.6(5)
C19 C18 N3 C22 0.7(7)
C19 C18 N3 Fe1 -178.4(4)
C21 C22 N3 C18 -2.1(7)
C21 C22 N3 Fe1 177.1(4)
C21 C20 N4 C23 -175.8(5)
C19 C20 N4 C23 3.5(7)
C21 C20 N4 C24 5.4(7)
C19 C20 N4 C24 -175.3(5)
C2 C1 O1 Fe1 10.6(7)
C17 C1 O1 Fe1 -172.9(3)
C10 C11 O2 Fe1 -4.2(7)
C14 C11 O2 Fe1 173.4(3)
O4 C12 O3 C13 -0.6(6)
C10 C12 O3 C13 178.6(4)
O6 C15 O5 C16 -1.4(7)
C2 C15 O5 C16 175.7(4)
C41 C5 O7 C25 -6.0(7)
C6 C5 O7 C25 173.9(4)
C26 C25 O7 C5 179.9(4)
C7 C6 O8 C33 8.0(6)
C5 C6 O8 C33 -174.6(4)
C34 C33 O8 C6 -179.6(4)
C11 O2 Fe1 O1 158.2(4)
C11 O2 Fe1 N1 44.9(7)
C11 O2 Fe1 N2 5.8(4)
C11 O2 Fe1 N3 -103.3(4)
C1 O1 Fe1 O2 177.3(4)
C1 O1 Fe1 N1 -19.8(4)
C1 O1 Fe1 N2 -79.0(5)
C1 O1 Fe1 N3 81.0(4)
C3 N1 Fe1 O2 132.8(5)
C4 N1 Fe1 O2 -51.0(6)
C3 N1 Fe1 O1 17.3(4)
C4 N1 Fe1 O1 -166.6(3)
C3 N1 Fe1 N2 172.7(4)
C4 N1 Fe1 N2 -11.1(3)
C3 N1 Fe1 N3 -79.5(4)
C4 N1 Fe1 N3 96.6(3)
C9 N2 Fe1 O2 -1.9(4)
C8 N2 Fe1 O2 176.6(3)
C9 N2 Fe1 O1 -109.4(4)
C8 N2 Fe1 O1 69.1(4)
C9 N2 Fe1 N1 -170.1(4)
C8 N2 Fe1 N1 8.5(3)
C9 N2 Fe1 N3 91.6(4)
C8 N2 Fe1 N3 -89.8(3)
C18 N3 Fe1 O2 154.7(4)
C22 N3 Fe1 O2 -24.3(4)
C18 N3 Fe1 O1 -102.9(4)
C22 N3 Fe1 O1 78.0(4)
C18 N3 Fe1 N1 -15.4(4)
C22 N3 Fe1 N1 165.5(3)
C18 N3 Fe1 N2 67.1(4)
C22 N3 Fe1 N2 -111.9(4)
